data_2105990
loop_
_publ_author_name
'Fortes, A. Dominic'
'Wood, Ian G.'
'Alf\`e, Dario'
'Hern\'andez, Eduardo R.'
'Gutmann, Matthias J.'
'Sparkes, Hazel A.'

_publ_section_title
;
 Structure, hydrogen bonding and thermal expansion of ammonium carbonate
 monohydrate
;
_journal_coeditor_code EB5035
_journal_issue 6
_journal_name_full 'Acta Crystallographica Section B'
_journal_page_first 948
_journal_page_last 962
_journal_paper_doi 10.1107/S205252061402126X
_journal_volume 70
_journal_year 2014
_chemical_formula_moiety 'C O3, H2 O, 2(H4 N)'
_chemical_formula_sum 'C H10 N2 O4'
_chemical_formula_weight 114.11
_chemical_melting_point 273
_chemical_name_common 'ammonium carbonate monohydrate'
_chemical_name_systematic
;
ammonium carbonate monohydrate
;
_space_group_crystal_system orthorhombic
_space_group_IT_number 62
_space_group_name_Hall '-P 2ac 2n'
_space_group_name_H-M_alt 'P n m a'
_symmetry_space_group_name_Hall '-P 2ac 2n'
_symmetry_space_group_name_H-M 'P n m a'
_atom_sites_solution_hydrogens difmap
_audit_creation_method SHELXL-2014
_cell_angle_alpha 90
_cell_angle_beta 90
_cell_angle_gamma 90
_cell_formula_units_Z 4
_cell_length_a 12.056(3)
_cell_length_b 4.4519(11)
_cell_length_c 11.016(3)
_cell_measurement_reflns_used 550
_cell_measurement_temperature 100(2)
_cell_volume 591.3(3)
_computing_cell_refinement 'SXD2001 (Gutmann, 2005)'
_computing_data_collection 'SXD2001 (Gutmann, 2005)'
_computing_data_reduction 'SXD2001 (Gutmann, 2005)'
_computing_molecular_graphics 'DIAMOND (Putz and Brandenburg, 2006)'
_computing_publication_material 'publCIF (Westrip, 2010)'
_computing_structure_refinement 'SHELXL-2014 (Gruene et al., 2014)'
_computing_structure_solution 'SHELXS-2014 (Gruene et al., 2014)'
_diffrn_ambient_temperature 100(2)
_diffrn_detector_area_resol_mean 0
_diffrn_measured_fraction_theta_full 0.857
_diffrn_measured_fraction_theta_max 0.181
_diffrn_measurement_device_type SXD
_diffrn_measurement_method 'time-of-flight LAUE diffraction'
_diffrn_radiation_source 'ISIS neutron spallation source'
_diffrn_radiation_type neutron
_diffrn_radiation_wavelength 0.48-7.0
_diffrn_reflns_limit_h_max 31
_diffrn_reflns_limit_h_min -32
_diffrn_reflns_limit_k_max 10
_diffrn_reflns_limit_k_min -12
_diffrn_reflns_limit_l_max 26
_diffrn_reflns_limit_l_min -27
_diffrn_reflns_number 7209
_diffrn_reflns_theta_full 25.242
_diffrn_reflns_theta_max 85.422
_diffrn_reflns_theta_min 0.002
_diffrn_standards_decay_% 0
_diffrn_standards_interval_count 0
_diffrn_standards_interval_time 0
_diffrn_standards_number 0
_exptl_absorpt_coefficient_mu 0.000
_exptl_absorpt_correction_type none
_exptl_crystal_colour colorless
_exptl_crystal_density_diffrn 1.282
_exptl_crystal_density_method 'not measured'
_exptl_crystal_description cuboid
_exptl_crystal_F_000 248
_exptl_crystal_size_max 4.00
_exptl_crystal_size_mid 4.00
_exptl_crystal_size_min 4.00
_refine_diff_density_max 2.093
_refine_diff_density_min -2.515
_refine_ls_extinction_coef 0.043(3)
_refine_ls_extinction_expression Fc^*^=kFc[1+0.001xFc^2^\l^3^/sin(2\q)]^-1/4^
_refine_ls_extinction_method SHELXL
_refine_ls_goodness_of_fit_ref 1.093
_refine_ls_hydrogen_treatment refall
_refine_ls_matrix_type full
_refine_ls_number_parameters 104
_refine_ls_number_reflns 7209
_refine_ls_number_restraints 0
_refine_ls_restrained_S_all 1.093
_refine_ls_R_factor_all 0.0939
_refine_ls_R_factor_gt 0.0939
_refine_ls_shift/su_max 0.000
_refine_ls_shift/su_mean 0.000
_refine_ls_structure_factor_coef Fsqd
_refine_ls_weighting_details 'w=1/[\s^2^(Fo^2^)+(0.1933P)^2^+22.6698P] where P=(Fo^2^+2Fc^2^)/3'
_refine_ls_weighting_scheme calc
_refine_ls_wR_factor_gt 0.2660
_refine_ls_wR_factor_ref 0.2660
_reflns_number_gt 7209
_reflns_number_total 1618
_reflns_threshold_expression 'I > 2\s(I)'
_cod_data_source_file eb5035sup1.cif
_cod_data_source_block II
_cod_original_cell_volume 591.2(3)
_cod_database_code 2105990
_cod_database_fobs_code 2105990
_shelx_space_group_comment
;
The symmetry employed for this shelxl refinement is uniquely defined
by the following loop, which should always be used as a source of
symmetry information in preference to the above space-group names.
They are only intended as comments.
;
_shelxl_version_number 2.014

loop_
_space_group_symop_operation_xyz
'x, y, z'
'-x+1/2, -y, z+1/2'
'x+1/2, -y+1/2, -z+1/2'
'-x, y+1/2, -z'
'-x, -y, -z'
'x-1/2, y, -z-1/2'
'-x-1/2, y-1/2, z-1/2'
'x, -y-1/2, z'

loop_
_atom_site_type_symbol
_atom_site_label
_atom_site_fract_x
_atom_site_fract_y
_atom_site_fract_z
_atom_site_U_iso_or_equiv
_atom_site_adp_type
_atom_site_calc_flag
_atom_site_occupancy
N N1 0.0962(2) 0.7500 0.12204(19) 0.0093(4) Uani d 1
N N2 0.1297(2) 0.7500 0.64189(18) 0.0092(4) Uani d 1
C C1 0.3001(2) 0.7500 0.3816(2) 0.0056(4) Uani d 1
O O1 0.3778(3) 0.7500 0.3015(3) 0.0093(5) Uani d 1
O O2 0.1982(3) 0.7500 0.3485(3) 0.0097(5) Uani d 1
O O3 0.3243(3) 0.7500 0.4955(3) 0.0087(5) Uani d 1
O OW1 0.0910(4) 0.2500 0.4457(4) 0.0128(6) Uani d 1
H H1 0.1177(5) 0.5614(14) 0.0715(5) 0.0219(10) Uani d 1
H H2 0.0109(6) 0.7500 0.1427(7) 0.0209(13) Uani d 1
H H3 0.1414(7) 0.7500 0.2033(7) 0.0208(13) Uani d 1
H H4 0.1333(6) 0.5599(14) 0.6961(5) 0.0232(10) Uani d 1
H H5 0.0536(7) 0.7500 0.5969(8) 0.0232(14) Uani d 1
H H6 0.1951(7) 0.7500 0.5805(7) 0.0225(14) Uani d 1
H H7 0.1284(5) 0.4240(14) 0.4116(6) 0.0239(10) Uani d 1

loop_
_atom_site_aniso_label
_atom_site_aniso_U_11
_atom_site_aniso_U_22
_atom_site_aniso_U_33
_atom_site_aniso_U_12
_atom_site_aniso_U_13
_atom_site_aniso_U_23
N1 0.0089(9) 0.0110(8) 0.0081(6) 0.000 0.0003(6) 0.000
N2 0.0093(8) 0.0105(8) 0.0080(6) 0.000 0.0010(5) 0.000
C1 0.0060(10) 0.0062(9) 0.0046(7) 0.000 -0.0002(6) 0.000
O1 0.0071(12) 0.0143(14) 0.0064(9) 0.000 0.0006(9) 0.000
O2 0.0058(11) 0.0144(14) 0.0088(10) 0.000 -0.0015(9) 0.000
O3 0.0080(13) 0.0126(14) 0.0055(9) 0.000 -0.0008(8) 0.000
OW1 0.0098(15) 0.0119(14) 0.0168(13) 0.000 0.0015(12) 0.000
H1 0.024(3) 0.021(2) 0.021(2) 0.0014(19) 0.0020(16) -0.0038(17)
H2 0.014(3) 0.027(4) 0.022(3) 0.000 0.000(2) 0.000
H3 0.020(3) 0.025(3) 0.017(2) 0.000 -0.003(2) 0.000
H4 0.027(3) 0.022(2) 0.021(2) 0.001(2) 0.0003(18) 0.0068(17)
H5 0.019(3) 0.027(4) 0.024(3) 0.000 -0.004(3) 0.000
H6 0.019(3) 0.029(4) 0.020(3) 0.000 0.009(2) 0.000
H7 0.022(2) 0.020(2) 0.030(2) -0.0047(19) 0.003(2) 0.0019(18)

loop_
_atom_type_symbol
_atom_type_description
_atom_type_scat_dispersion_real
_atom_type_scat_dispersion_imag
_atom_type_scat_source
C C 0.0000 0.0000 'Neutron Data Booklet, ILL Grenoble, France (2003) ISBN 0-9704143-7-4'
N N 0.0000 0.0000 'Neutron Data Booklet, ILL Grenoble, France (2003) ISBN 0-9704143-7-4'
O O 0.0000 0.0000 'Neutron Data Booklet, ILL Grenoble, France (2003) ISBN 0-9704143-7-4'
H H 0.0000 0.0000 'Neutron Data Booklet, ILL Grenoble, France (2003) ISBN 0-9704143-7-4'

loop_
_geom_angle_atom_site_label_1
_geom_angle_atom_site_label_2
_geom_angle_atom_site_label_3
_geom_angle_site_symmetry_1
_geom_angle_site_symmetry_3
_geom_angle
H1 N1 H1 . 8_575 107.6(7)
H1 N1 H3 . . 109.1(4)
H1 N1 H3 8_575 . 109.1(4)
H1 N1 H2 . . 111.0(4)
H1 N1 H2 8_575 . 111.0(4)
H3 N1 H2 . . 108.9(7)
H4 N2 H4 . 8_575 109.4(7)
H4 N2 H6 . . 110.1(5)
H4 N2 H6 8_575 . 110.1(5)
H4 N2 H5 . . 108.1(5)
H4 N2 H5 8_575 . 108.1(5)
H6 N2 H5 . . 111.0(7)
O2 C1 O1 . . 120.2(3)
O2 C1 O3 . . 119.6(3)
O1 C1 O3 . . 120.3(3)
H7 OW1 H7 . 8_565 105.7(9)

loop_
_geom_bond_atom_site_label_1
_geom_bond_atom_site_label_2
_geom_bond_site_symmetry_2
_geom_bond_distance
N1 H1 . 1.040(6)
N1 H1 8_575 1.040(6)
N1 H3 . 1.048(8)
N1 H2 . 1.053(8)
N2 H4 . 1.037(6)
N2 H4 8_575 1.037(6)
N2 H6 . 1.039(8)
N2 H5 . 1.043(8)
C1 O2 . 1.282(5)
C1 O1 . 1.286(4)
C1 O3 . 1.288(4)
OW1 H7 . 0.972(6)
OW1 H7 8_565 0.972(6)

loop_
_geom_hbond_atom_site_label_D
_geom_hbond_atom_site_label_H
_geom_hbond_atom_site_label_A
_geom_hbond_site_symmetry_A
_geom_hbond_distance_DH
_geom_hbond_distance_HA
_geom_hbond_distance_DA
_geom_hbond_angle_DHA
N1 H1 O3 2_564 1.040(6) 1.764(6) 2.796(2) 170.7(6)
N1 H2 O1 3_465 1.053(8) 1.719(9) 2.765(4) 171.5(7)
N1 H3 O2 . 1.048(8) 1.739(8) 2.781(4) 171.8(8)
N2 H4 O1 2_565 1.037(6) 1.808(6) 2.838(2) 171.8(6)
N2 H5 OW1 4_556 1.043(8) 1.805(10) 2.830(5) 166.7(8)
N2 H6 O3 . 1.039(8) 1.816(8) 2.846(4) 170.4(8)
OW1 H7 O2 . 0.972(6) 1.816(6) 2.788(3) 179.8(7)
